data_1522336
loop_
_publ_author_name
'Zhu, L.'
'Seff, K.'
'von Dreele, R.B.'
'Olson, D.H.'
'Cohen, B.J.'

_publ_section_title
;
 Hydronium ions in zeolites. 1. Structures of partially and fully
 dehydrated Na, (H3 O)-X by X-ray and neutron diffraction
;
_journal_name_full 'J. Phys. Chem. B'
_journal_page_first 10365
_journal_page_last 10372
_journal_volume 103
_journal_year 1999
_chemical_formula_sum 'Al96 D53.3952 Na36.704 O453.093 Si96'
_chemical_name_systematic 'Na54 (D3 O)42 (Si96 Al96 O384) (D2 O)80'
_space_group_IT_number 203
_symmetry_space_group_name_Hall '-F 2uv 2vw 3'
_symmetry_space_group_name_H-M 'F d -3 :2'
_cell_angle_alpha 90
_cell_angle_beta 90
_cell_angle_gamma 90
_cell_formula_units_Z 1
_cell_length_a 25.05229
_cell_length_b 25.05229
_cell_length_c 25.05229
_cell_volume 15723.249
_citation_journal_id_ASTM JPCBFK
_cod_data_source_file Zhu_JPCBFK_1999_204.cif
_cod_data_source_block Al96D53.3952Na36.704O453.093Si96
_cod_original_cell_volume 15723.25
_cod_database_code 1522336

loop_
_symmetry_equiv_pos_as_xyz
x,y,z
-x+1/4,-y+1/4,z
x,-y+1/4,-z+1/4
-x+1/4,y,-z+1/4
z,x,y
-z+1/4,-x+1/4,y
z,-x+1/4,-y+1/4
-z+1/4,x,-y+1/4
y,z,x
y,-z+1/4,-x+1/4
-y+1/4,z,-x+1/4
-y+1/4,-z+1/4,x
-x,-y,-z
x-1/4,y-1/4,-z
-x,y-1/4,z-1/4
x-1/4,-y,z-1/4
-z,-x,-y
z-1/4,x-1/4,-y
-z,x-1/4,y-1/4
z-1/4,-x,y-1/4
-y,-z,-x
-y,z-1/4,x-1/4
y-1/4,-z,x-1/4
y-1/4,z-1/4,-x
x,y+1/2,z+1/2
-x+1/4,-y+3/4,z+1/2
x,-y+3/4,-z+3/4
-x+1/4,y+1/2,-z+3/4
z,x+1/2,y+1/2
-z+1/4,-x+3/4,y+1/2
z,-x+3/4,-y+3/4
-z+1/4,x+1/2,-y+3/4
y,z+1/2,x+1/2
y,-z+3/4,-x+3/4
-y+1/4,z+1/2,-x+3/4
-y+1/4,-z+3/4,x+1/2
-x,-y+1/2,-z+1/2
x-1/4,y+1/4,-z+1/2
-x,y+1/4,z+1/4
x-1/4,-y+1/2,z+1/4
-z,-x+1/2,-y+1/2
z-1/4,x+1/4,-y+1/2
-z,x+1/4,y+1/4
z-1/4,-x+1/2,y+1/4
-y,-z+1/2,-x+1/2
-y,z+1/4,x+1/4
y-1/4,-z+1/2,x+1/4
y-1/4,z+1/4,-x+1/2
x+1/2,y,z+1/2
-x+3/4,-y+1/4,z+1/2
x+1/2,-y+1/4,-z+3/4
-x+3/4,y,-z+3/4
z+1/2,x,y+1/2
-z+3/4,-x+1/4,y+1/2
z+1/2,-x+1/4,-y+3/4
-z+3/4,x,-y+3/4
y+1/2,z,x+1/2
y+1/2,-z+1/4,-x+3/4
-y+3/4,z,-x+3/4
-y+3/4,-z+1/4,x+1/2
-x+1/2,-y,-z+1/2
x+1/4,y-1/4,-z+1/2
-x+1/2,y-1/4,z+1/4
x+1/4,-y,z+1/4
-z+1/2,-x,-y+1/2
z+1/4,x-1/4,-y+1/2
-z+1/2,x-1/4,y+1/4
z+1/4,-x,y+1/4
-y+1/2,-z,-x+1/2
-y+1/2,z-1/4,x+1/4
y+1/4,-z,x+1/4
y+1/4,z-1/4,-x+1/2
x+1/2,y+1/2,z
-x+3/4,-y+3/4,z
x+1/2,-y+3/4,-z+1/4
-x+3/4,y+1/2,-z+1/4
z+1/2,x+1/2,y
-z+3/4,-x+3/4,y
z+1/2,-x+3/4,-y+1/4
-z+3/4,x+1/2,-y+1/4
y+1/2,z+1/2,x
y+1/2,-z+3/4,-x+1/4
-y+3/4,z+1/2,-x+1/4
-y+3/4,-z+3/4,x
-x+1/2,-y+1/2,-z
x+1/4,y+1/4,-z
-x+1/2,y+1/4,z-1/4
x+1/4,-y+1/2,z-1/4
-z+1/2,-x+1/2,-y
z+1/4,x+1/4,-y
-z+1/2,x+1/4,y-1/4
z+1/4,-x+1/2,y-1/4
-y+1/2,-z+1/2,-x
-y+1/2,z+1/4,x-1/4
y+1/4,-z+1/2,x-1/4
y+1/4,z+1/4,-x

loop_
_atom_site_label
_atom_site_type_symbol
_atom_site_fract_x
_atom_site_fract_y
_atom_site_fract_z
_atom_site_occupancy
_atom_site_U_iso_or_equiv
O5 O-2 0.0703 0.0703 0.0703 0.5562 0.0
O2 O-2 -0.002 -0.0027 0.1435 1 0.0
O4 O-2 -0.0749 0.0747 0.1822 1 0.0
O3 O-2 -0.0341 -0.0783 0.0745 1 0.0
Na2 Na+1 0 0 0 0.294 0.0
O1 O-2 0.8922 -0.0003 0.1049 1 0.0
Al1 Al+3 -0.0547 0.0386 0.1267 1 0.0
O7 O-2 0.1847 0.1847 0.1847 0.353 0.0
O8 O-2 0.2895 0.3027 0.2769 0.3333 0.0
Na1 Na+1 0.2374 0.2374 0.2374 1 0.0
O6 O-2 0.125 0.125 0.152 0.1667 0.0
Si1 Si+4 -0.0526 0.1248 0.0344 1 0.0
D1 D+1 0.026 0.0748 0.0636 0.5562 0.0
